data_1504085
loop_
_publ_author_name
'Hermange, Philippe'
'Tran Huu Dau, Marie Elise'
'Retailleau, Pascal'
'Dodd, Robert H.'

_publ_section_title
;
 Highly diastereoselective three-component vinylogous Mannich reaction
 between isoquinolines, acyl/sulfonyl chlorides, and silyloxyfurans.
;
_journal_issue 18
_journal_name_full 'Organic letters'
_journal_page_first 4044
_journal_page_last 4047
_journal_paper_doi 10.1021/ol901452d
_journal_volume 11
_journal_year 2009
_chemical_formula_moiety 'C15 H13 N O3'
_chemical_formula_sum 'C15 H13 N O3'
_chemical_formula_weight 255.26
_chemical_name_systematic
; 
 5-(2-acetyl-1,2-dihydroisoquinolin-1-yl)furan-2(5H)-one 
;
_space_group_IT_number 14
_symmetry_cell_setting monoclinic
_symmetry_space_group_name_Hall '-P 2ybc'
_symmetry_space_group_name_H-M 'P 1 21/c 1'
_atom_sites_solution_hydrogens difmap
_atom_sites_solution_primary direct
_atom_sites_solution_secondary difmap
_audit_creation_method SHELXL-97
_cell_angle_alpha 90.00
_cell_angle_beta 96.287(10)
_cell_angle_gamma 90.00
_cell_formula_units_Z 4
_cell_length_a 11.110(4)
_cell_length_b 5.629(4)
_cell_length_c 20.200(8)
_cell_measurement_reflns_used 1076
_cell_measurement_temperature 293(2)
_cell_measurement_theta_max 19.782
_cell_measurement_theta_min 0.407
_cell_volume 1255.7(11)
_computing_cell_refinement 'DENZO (Otwinowski & Minor, 1997); COLLECT (Nonius B.V., 1999)'
_computing_data_collection 'DENZO (Otwinowski & Minor, 1997); COLLECT (Nonius B.V., 1999)'
_computing_data_reduction 'SCALEPACK (Otwinowski & Minor, 1997)'
_computing_molecular_graphics 'PLATON (Spek, 2003)'
_computing_publication_material 'SHELXL97 (Sheldrick, 2008)'
_computing_structure_refinement 'SHELXL97 (Sheldrick, 2008); CRYSTALBUILDER (Welter, 2006)'
_computing_structure_solution 'SIR97 (Altomare et al, 1999)'
_diffrn_ambient_temperature 293(2)
_diffrn_measured_fraction_theta_full 0.982
_diffrn_measured_fraction_theta_max 0.982
_diffrn_measurement_device_type 'Nonius kappa-CCD diffractometer'
_diffrn_measurement_method 'phi scan'
_diffrn_radiation_monochromator graphite
_diffrn_radiation_source 'fine-focus sealed tube'
_diffrn_radiation_type MoK\a
_diffrn_radiation_wavelength 0.71069
_diffrn_reflns_av_R_equivalents 0.0829
_diffrn_reflns_av_sigmaI/netI 0.0889
_diffrn_reflns_limit_h_max 10
_diffrn_reflns_limit_h_min -10
_diffrn_reflns_limit_k_max 4
_diffrn_reflns_limit_k_min -5
_diffrn_reflns_limit_l_max 18
_diffrn_reflns_limit_l_min -18
_diffrn_reflns_number 3391
_diffrn_reflns_theta_full 19.69
_diffrn_reflns_theta_max 19.69
_diffrn_reflns_theta_min 2.59
_exptl_absorpt_coefficient_mu 0.095
_exptl_absorpt_correction_T_max 0.995
_exptl_absorpt_correction_T_min 0.951
_exptl_absorpt_correction_type multi-scan
_exptl_absorpt_process_details 'Scalepack (Otwinowski & Minor, 1997)'
_exptl_crystal_colour colourless
_exptl_crystal_density_diffrn 1.350
_exptl_crystal_density_method 'not measured'
_exptl_crystal_description 'thin stick'
_exptl_crystal_F_000 536
_exptl_crystal_size_max 0.38
_exptl_crystal_size_mid 0.07
_exptl_crystal_size_min 0.05
_refine_diff_density_max 0.224
_refine_diff_density_min -0.220
_refine_diff_density_rms 0.066
_refine_ls_extinction_coef 0.017(4)
_refine_ls_extinction_expression Fc^*^=kFc[1+0.001xFc^2^\l^3^/sin(2\q)]^-1/4^
_refine_ls_extinction_method SHELXL
_refine_ls_goodness_of_fit_ref 1.004
_refine_ls_hydrogen_treatment constr
_refine_ls_matrix_type full
_refine_ls_number_parameters 174
_refine_ls_number_reflns 1098
_refine_ls_number_restraints 0
_refine_ls_restrained_S_all 1.004
_refine_ls_R_factor_all 0.1160
_refine_ls_R_factor_gt 0.0605
_refine_ls_shift/su_max 0.000
_refine_ls_shift/su_mean 0.000
_refine_ls_structure_factor_coef Fsqd
_refine_ls_weighting_details 'calc w=1/[\s^2^(Fo^2^)+(0.0923P)^2^+0.0000P] where P=(Fo^2^+2Fc^2^)/3'
_refine_ls_weighting_scheme calc
_refine_ls_wR_factor_gt 0.1410
_refine_ls_wR_factor_ref 0.1742
_reflns_number_gt 636
_reflns_number_total 1098
_reflns_threshold_expression >2sigma(I)
_cod_data_source_file ol901452d_si_004.cif
_cod_data_source_block compound_5a
_cod_original_sg_symbol_H-M P21/c
_cod_database_code 1504085

loop_
_symmetry_equiv_pos_as_xyz
'x, y, z'
'-x, y+1/2, -z+1/2'
'-x, -y, -z'
'x, -y-1/2, z-1/2'

loop_
_atom_site_label
_atom_site_type_symbol
_atom_site_fract_x
_atom_site_fract_y
_atom_site_fract_z
_atom_site_U_iso_or_equiv
_atom_site_adp_type
_atom_site_occupancy
_atom_site_symmetry_multiplicity
_atom_site_calc_flag
_atom_site_refinement_flags
O1 O 0.6317(4) 0.9003(8) 0.5609(3) 0.0628(14) Uani 1 1 d .
O2 O 0.6540(4) 0.9775(10) 0.4543(3) 0.0882(18) Uani 1 1 d .
O1' O 0.5976(4) 0.7527(9) 0.7597(3) 0.0783(16) Uani 1 1 d .
N1' N 0.7198(5) 1.0548(9) 0.7367(3) 0.0512(16) Uani 1 1 d .
C2 C 0.6455(6) 1.0514(15) 0.5100(4) 0.062(2) Uani 1 1 d .
C3 C 0.6466(6) 1.2922(13) 0.5350(4) 0.062(2) Uani 1 1 d .
H3 H 0.6536 1.4293 0.5100 0.075 Uiso 1 1 calc R
C4 C 0.6361(5) 1.2842(11) 0.5985(4) 0.057(2) Uani 1 1 d .
H4 H 0.6336 1.4169 0.6258 0.069 Uiso 1 1 calc R
C5 C 0.6287(6) 1.0356(10) 0.6214(3) 0.0524(19) Uani 1 1 d .
H5 H 0.5514 1.0097 0.6394 0.063 Uiso 1 1 calc R
C1' C 0.7329(6) 0.9484(11) 0.6714(3) 0.0522(18) Uani 1 1 d .
H1' H 0.7252 0.7758 0.6755 0.063 Uiso 1 1 calc R
C3' C 0.7762(7) 1.2721(12) 0.7528(3) 0.0555(19) Uani 1 1 d .
H3' H 0.7504 1.3637 0.7869 0.067 Uiso 1 1 calc R
C4' C 0.8658(7) 1.3504(12) 0.7203(4) 0.061(2) Uani 1 1 d .
H4' H 0.8968 1.5016 0.7297 0.073 Uiso 1 1 calc R
C5' C 1.0256(7) 1.2631(14) 0.6481(4) 0.069(2) Uani 1 1 d .
H5' H 1.0663 1.4011 0.6626 0.083 Uiso 1 1 calc R
C6' C 1.0754(7) 1.1152(18) 0.6038(4) 0.078(2) Uani 1 1 d .
H6' H 1.1480 1.1555 0.5877 0.094 Uiso 1 1 calc R
C7' C 1.0170(8) 0.9085(16) 0.5838(4) 0.073(2) Uani 1 1 d .
H7' H 1.0513 0.8067 0.5548 0.087 Uiso 1 1 calc R
C8' C 0.9072(7) 0.8498(12) 0.6062(4) 0.064(2) Uani 1 1 d .
H8' H 0.8676 0.7105 0.5919 0.077 Uiso 1 1 calc R
C9' C 0.6498(7) 0.9369(14) 0.7793(4) 0.057(2) Uani 1 1 d .
C10' C 0.6414(7) 1.0337(13) 0.8469(4) 0.078(2) Uani 1 1 d .
H10A H 0.6121 0.9125 0.8745 0.117 Uiso 1 1 calc R
H10B H 0.5865 1.1660 0.8440 0.117 Uiso 1 1 calc R
H10C H 0.7200 1.0853 0.8659 0.117 Uiso 1 1 calc R
C4A' C 0.9162(6) 1.2094(12) 0.6713(3) 0.0503(18) Uani 1 1 d .
C8A' C 0.8561(6) 1.0006(12) 0.6506(3) 0.0499(18) Uani 1 1 d .

loop_
_atom_site_aniso_label
_atom_site_aniso_U_11
_atom_site_aniso_U_22
_atom_site_aniso_U_33
_atom_site_aniso_U_23
_atom_site_aniso_U_13
_atom_site_aniso_U_12
O1 0.061(3) 0.055(3) 0.070(4) -0.010(3) -0.003(3) -0.001(2)
O2 0.073(4) 0.117(4) 0.073(4) -0.019(4) 0.003(3) 0.013(3)
O1' 0.071(4) 0.067(4) 0.099(4) 0.003(3) 0.019(3) -0.012(3)
N1' 0.059(4) 0.046(4) 0.049(4) 0.001(3) 0.011(3) -0.003(3)
C2 0.044(5) 0.080(6) 0.059(6) -0.022(6) -0.008(4) 0.007(4)
C3 0.058(5) 0.058(6) 0.068(6) 0.003(5) -0.004(4) -0.003(4)
C4 0.045(5) 0.047(5) 0.078(6) -0.007(4) -0.005(4) 0.001(4)
C5 0.053(5) 0.047(4) 0.057(5) -0.010(4) 0.006(4) -0.013(4)
C1' 0.045(5) 0.041(4) 0.069(5) -0.003(4) -0.005(4) -0.001(3)
C3' 0.066(5) 0.046(5) 0.051(5) -0.009(4) -0.006(4) 0.004(4)
C4' 0.057(5) 0.048(5) 0.075(5) 0.005(4) -0.001(4) -0.012(4)
C5' 0.055(6) 0.068(5) 0.084(6) 0.012(5) 0.005(5) -0.004(4)
C6' 0.053(5) 0.091(6) 0.089(7) 0.031(5) 0.002(5) 0.001(6)
C7' 0.069(6) 0.082(6) 0.068(5) 0.006(5) 0.009(5) 0.017(5)
C8' 0.056(6) 0.058(5) 0.077(6) 0.003(4) 0.001(5) -0.005(4)
C9' 0.057(5) 0.052(5) 0.061(6) 0.008(4) 0.009(4) 0.009(4)
C10' 0.073(6) 0.083(5) 0.080(6) -0.008(5) 0.020(4) 0.011(5)
C4A' 0.040(5) 0.054(5) 0.056(5) 0.007(4) 0.001(4) 0.001(4)
C8A' 0.053(5) 0.041(4) 0.055(5) -0.002(4) 0.003(4) 0.006(4)

loop_
_atom_type_symbol
_atom_type_description
_atom_type_scat_dispersion_real
_atom_type_scat_dispersion_imag
_atom_type_scat_source
C C 0.0033 0.0016 'International Tables Vol C Tables 4.2.6.8 and 6.1.1.4'
H H 0.0000 0.0000 'International Tables Vol C Tables 4.2.6.8 and 6.1.1.4'
N N 0.0061 0.0033 'International Tables Vol C Tables 4.2.6.8 and 6.1.1.4'
O O 0.0106 0.0060 'International Tables Vol C Tables 4.2.6.8 and 6.1.1.4'

loop_
_geom_angle_atom_site_label_1
_geom_angle_atom_site_label_2
_geom_angle_atom_site_label_3
_geom_angle
C2 O1 C5 109.0(5)
C9' N1' C3' 122.8(6)
C9' N1' C1' 118.6(6)
C3' N1' C1' 118.6(5)
O2 C2 O1 121.0(7)
O2 C2 C3 130.4(9)
O1 C2 C3 108.6(6)
C4 C3 C2 108.3(7)
C4 C3 H3 125.8
C2 C3 H3 125.8
C3 C4 C5 110.8(6)
C3 C4 H4 124.6
C5 C4 H4 124.6
O1 C5 C4 103.1(5)
O1 C5 C1' 107.7(5)
C4 C5 C1' 116.5(5)
O1 C5 H5 109.7
C4 C5 H5 109.7
C1' C5 H5 109.7
N1' C1' C8A' 110.7(5)
N1' C1' C5 108.6(5)
C8A' C1' C5 113.5(5)
N1' C1' H1' 108.0
C8A' C1' H1' 108.0
C5 C1' H1' 108.0
C4' C3' N1' 121.2(6)
C4' C3' H3' 119.4
N1' C3' H3' 119.4
C3' C4' C4A' 122.0(6)
C3' C4' H4' 119.0
C4A' C4' H4' 119.0
C6' C5' C4A' 121.2(7)
C6' C5' H5' 119.4
C4A' C5' H5' 119.4
C7' C6' C5' 119.5(8)
C7' C6' H6' 120.3
C5' C6' H6' 120.3
C6' C7' C8' 120.7(7)
C6' C7' H7' 119.7
C8' C7' H7' 119.7
C7' C8' C8A' 119.9(7)
C7' C8' H8' 120.1
C8A' C8' H8' 120.1
O1' C9' N1' 118.5(6)
O1' C9' C10' 122.1(7)
N1' C9' C10' 119.4(7)
C9' C10' H10A 109.5
C9' C10' H10B 109.5
H10A C10' H10B 109.5
C9' C10' H10C 109.5
H10A C10' H10C 109.5
H10B C10' H10C 109.5
C5' C4A' C8A' 119.5(7)
C5' C4A' C4' 122.6(8)
C8A' C4A' C4' 117.7(7)
C4A' C8A' C8' 119.3(7)
C4A' C8A' C1' 120.1(6)
C8' C8A' C1' 120.4(7)

loop_
_geom_bond_atom_site_label_1
_geom_bond_atom_site_label_2
_geom_bond_distance
O1 C2 1.356(8)
O1 C5 1.444(7)
O2 C2 1.212(8)
O1' C9' 1.232(7)
N1' C9' 1.391(8)
N1' C3' 1.396(8)
N1' C1' 1.471(7)
C2 C3 1.447(9)
C3 C4 1.301(8)
C3 H3 0.9300
C4 C5 1.479(8)
C4 H4 0.9300
C5 C1' 1.530(8)
C5 H5 0.9800
C1' C8A' 1.504(9)
C1' H1' 0.9800
C3' C4' 1.326(8)
C3' H3' 0.9300
C4' C4A' 1.430(9)
C4' H4' 0.9300
C5' C6' 1.382(10)
C5' C4A' 1.383(9)
C5' H5' 0.9300
C6' C7' 1.372(10)
C6' H6' 0.9300
C7' C8' 1.388(9)
C7' H7' 0.9300
C8' C8A' 1.398(8)
C8' H8' 0.9300
C9' C10' 1.482(9)
C10' H10A 0.9600
C10' H10B 0.9600
C10' H10C 0.9600
C4A' C8A' 1.393(8)

loop_
_geom_torsion_atom_site_label_1
_geom_torsion_atom_site_label_2
_geom_torsion_atom_site_label_3
_geom_torsion_atom_site_label_4
_geom_torsion
C5 O1 C2 O2 177.8(6)
C5 O1 C2 C3 -2.6(7)
O2 C2 C3 C4 -179.3(7)
O1 C2 C3 C4 1.1(8)
C2 C3 C4 C5 0.8(8)
C2 O1 C5 C4 2.9(7)
C2 O1 C5 C1' -120.8(5)
C3 C4 C5 O1 -2.2(7)
C3 C4 C5 C1' 115.4(7)
C9' N1' C1' C8A' -146.4(5)
C3' N1' C1' C8A' 34.8(7)
C9' N1' C1' C5 88.3(6)
C3' N1' C1' C5 -90.5(6)
O1 C5 C1' N1' -170.8(5)
C4 C5 C1' N1' 74.1(7)
O1 C5 C1' C8A' 65.7(7)
C4 C5 C1' C8A' -49.5(8)
C9' N1' C3' C4' 162.4(6)
C1' N1' C3' C4' -18.9(9)
N1' C3' C4' C4A' -5.3(10)
C4A' C5' C6' C7' -1.7(11)
C5' C6' C7' C8' 1.6(11)
C6' C7' C8' C8A' -1.0(10)
C3' N1' C9' O1' 175.9(6)
C1' N1' C9' O1' -2.9(9)
C3' N1' C9' C10' -4.9(9)
C1' N1' C9' C10' 176.4(5)
C6' C5' C4A' C8A' 1.1(10)
C6' C5' C4A' C4' 176.0(6)
C3' C4' C4A' C5' -165.0(6)
C3' C4' C4A' C8A' 9.9(9)
C5' C4A' C8A' C8' -0.5(9)
C4' C4A' C8A' C8' -175.6(6)
C5' C4A' C8A' C1' -175.5(6)
C4' C4A' C8A' C1' 9.4(9)
C7' C8' C8A' C4A' 0.4(10)
C7' C8' C8A' C1' 175.4(6)
N1' C1' C8A' C4A' -30.3(8)
C5 C1' C8A' C4A' 92.2(7)
N1' C1' C8A' C8' 154.8(5)
C5 C1' C8A' C8' -82.8(7)
